data_7049699
loop_
_publ_author_name
'Mohan, Midhun'
'Rajak, Sanil'
'Tremblay, Alexandre A.'
'Maris, Thierry'
'Duong, Adam'

_publ_section_title
;
 Syntheses of mono and bimetallic cyamelurate polymers with reversible
 chromic behaviour.
;
_journal_issue 20
_journal_name_full 'Dalton transactions (Cambridge, England : 2003)'
_journal_page_first 7006
_journal_page_last 7014
_journal_paper_doi 10.1039/c9dt01278h
_journal_volume 48
_journal_year 2019
_chemical_formula_moiety 'C12 H10 Co0.74 Mn0.26 N14 O10, Co H12 O6'
_chemical_formula_sum 'C12 H22 Co1.74 Mn0.26 N14 O16'
_chemical_formula_weight 735.26
_space_group_crystal_system triclinic
_space_group_IT_number 2
_space_group_name_Hall '-P 1'
_space_group_name_H-M_alt 'P -1'
_symmetry_space_group_name_Hall '-P 1'
_symmetry_space_group_name_H-M 'P -1'
_atom_sites_solution_hydrogens difmap
_atom_sites_solution_primary direct
_audit_creation_date 2016-08-03
_audit_creation_method
;
Olex2 1.2
(compiled 2016.02.19 svn.r3266 for OlexSys, GUI svn.r5155)
;
_audit_update_record
;
2018-09-11 deposited with the CCDC.    2019-04-15 downloaded from the CCDC.
;
_cell_angle_alpha 78.7700(10)
_cell_angle_beta 81.6070(10)
_cell_angle_gamma 85.0940(10)
_cell_formula_units_Z 1
_cell_length_a 6.9999(2)
_cell_length_b 8.6955(2)
_cell_length_c 9.8777(3)
_cell_measurement_reflns_used 9830
_cell_measurement_temperature 120
_cell_measurement_theta_max 60.755
_cell_measurement_theta_min 4.006
_cell_volume 582.39(3)
_computing_cell_refinement
;
SAINT (2013) V8.37A; Integration Software for Single Crystal Data.
Bruker AXS Inc., Madison, WI 53719-1173.
;
_computing_data_collection
;
APEX 2 (2013) Bruker AXS Inc., Madison, WI 53719-1173.
;
_computing_data_reduction
;
SAINT (2013) V8.37A; Integration Software for Single Crystal Data.
Bruker AXS Inc., Madison, WI 53719-1173.
;
_computing_molecular_graphics 'Olex2 (Dolomanov et al., 2009)'
_computing_publication_material 'Olex2 (Dolomanov et al., 2009)'
_computing_structure_refinement 'XL (Sheldrick, 2008)'
_computing_structure_solution 'XT (Sheldrick, 2015)'
_diffrn_ambient_temperature 120
_diffrn_detector 'CMOS Area detector'
_diffrn_detector_area_resol_mean 10.24
_diffrn_detector_type 'Bruker Photon 100 CMOS Detector'
_diffrn_measured_fraction_theta_full 0.999
_diffrn_measured_fraction_theta_max 0.992
_diffrn_measurement_device 'k-geometry diffractometer'
_diffrn_measurement_device_type 'Bruker Venture Metaljet'
_diffrn_measurement_method '\w and \f scans'
_diffrn_radiation_collimation 'Focusing mirrors'
_diffrn_radiation_monochromator 'Helios MX Mirror Optics'
_diffrn_radiation_probe x-ray
_diffrn_radiation_type GaK\a
_diffrn_radiation_wavelength 1.34139
_diffrn_reflns_av_R_equivalents 0.0595
_diffrn_reflns_av_unetI/netI 0.0293
_diffrn_reflns_Laue_measured_fraction_full 0.999
_diffrn_reflns_Laue_measured_fraction_max 0.992
_diffrn_reflns_limit_h_max 9
_diffrn_reflns_limit_h_min -9
_diffrn_reflns_limit_k_max 11
_diffrn_reflns_limit_k_min -11
_diffrn_reflns_limit_l_max 12
_diffrn_reflns_limit_l_min -12
_diffrn_reflns_number 27640
_diffrn_reflns_point_group_measured_fraction_full 0.999
_diffrn_reflns_point_group_measured_fraction_max 0.992
_diffrn_reflns_theta_full 53.594
_diffrn_reflns_theta_max 60.724
_diffrn_reflns_theta_min 4.005
_diffrn_source 'Metal Jet'
_diffrn_source_target Ga
_diffrn_source_type 'Gallium Liquid Metal Jet Source'
_exptl_absorpt_coefficient_mu 8.280
_exptl_absorpt_correction_T_max 0.2626
_exptl_absorpt_correction_T_min 0.1546
_exptl_absorpt_correction_type multi-scan
_exptl_absorpt_process_details
;
SADABS-2014/5 (Bruker,2014/5) was used for absorption correction.
wR2(int) was 0.1243 before and 0.0831 after correction.
The Ratio of minimum to maximum transmission is 0.5887.
The \l/2 correction factor is 0.00150.
;
_exptl_crystal_colour 'clear light Brown'
_exptl_crystal_colour_lustre clear
_exptl_crystal_colour_modifier light
_exptl_crystal_colour_primary brown
_exptl_crystal_density_diffrn 2.096
_exptl_crystal_description block
_exptl_crystal_F_000 373
_exptl_crystal_size_max 0.12
_exptl_crystal_size_mid 0.11
_exptl_crystal_size_min 0.06
_refine_diff_density_max 0.482
_refine_diff_density_min -0.411
_refine_diff_density_rms 0.099
_refine_ls_extinction_method none
_refine_ls_goodness_of_fit_ref 1.006
_refine_ls_hydrogen_treatment refall
_refine_ls_matrix_type full
_refine_ls_number_parameters 247
_refine_ls_number_reflns 2658
_refine_ls_number_restraints 0
_refine_ls_restrained_S_all 1.006
_refine_ls_R_factor_all 0.0589
_refine_ls_R_factor_gt 0.0511
_refine_ls_shift/su_max 0.000
_refine_ls_shift/su_mean 0.000
_refine_ls_structure_factor_coef Fsqd
_refine_ls_weighting_details 'w=1/[\s^2^(Fo^2^)+(0.0853P)^2^+2.0381P] where P=(Fo^2^+2Fc^2^)/3'
_refine_ls_weighting_scheme calc
_refine_ls_wR_factor_gt 0.1410
_refine_ls_wR_factor_ref 0.1462
_reflns_Friedel_coverage 0.000
_reflns_number_gt 2391
_reflns_number_total 2658
_reflns_threshold_expression 'I > 2\s(I)'
_cod_data_source_file c9dt01278h2.cif
_cod_data_source_block ada1042
_cod_depositor_comments
;
The following automatic conversions were performed:

'_diffrn_radiation_probe' value 'X-ray' changed to 'x-ray' according
to
/home/data/users/saulius/crontab/automatic-downloads/rss-feeds/RSC/lib/dictionaries/cif_core.dic
dictionary named 'cif_core.dic' version 2.4.2 from 2011-04-26.

'_exptl_crystal_colour_primary' value 'Brown' changed to 'brown'
according to
/home/data/users/saulius/crontab/automatic-downloads/rss-feeds/RSC/lib/dictionaries/cif_core.dic
dictionary named 'cif_core.dic' version 2.4.2 from 2011-04-26.

Automatic conversion script
Id: cif_fix_values 4973 2017-02-22 13:04:09Z antanas 

 Adding full bibliography for 7049694--7049700.cif.
;
_cod_database_code 7049699
_shelx_space_group_comment
;
The symmetry employed for this shelxl refinement is uniquely defined
by the following loop, which should always be used as a source of
symmetry information in preference to the above space-group names.
They are only intended as comments.
;
_shelx_estimated_absorpt_t_max 0.636
_shelx_estimated_absorpt_t_min 0.437
_olex2_refinement_description
;
1. Shared sites
{Mn1, Co1}
2. Uiso/Uaniso restraints and constraints
Uanis(Mn1) = Uanis(Co1)
3. Others
 Sof(Mn1)=0.5*(1-FVAR(2))
 Sof(Co1)=0.5*FVAR(2)
;
_shelx_shelxl_version_number 2014/7
_olex2_submission_special_instructions 'No special instructions were received'

loop_
_space_group_symop_operation_xyz
'x, y, z'
'-x, -y, -z'

loop_
_atom_site_label
_atom_site_type_symbol
_atom_site_fract_x
_atom_site_fract_y
_atom_site_fract_z
_atom_site_U_iso_or_equiv
_atom_site_adp_type
_atom_site_occupancy
_atom_site_site_symmetry_order
_atom_site_calc_flag
_atom_site_refinement_flags_posn
_atom_site_refinement_flags_adp
_atom_site_refinement_flags_occupancy
Co1 Co 0.5000 1.0000 1.0000 0.0146(2) Uani 0.74(5) 2 d S T P
Mn1 Mn 0.5000 1.0000 1.0000 0.0146(2) Uani 0.26(5) 2 d S T P
O1 O 0.4614(4) 0.8006(3) 0.9015(3) 0.0185(5) Uani 1 1 d . . .
O2 O 0.9642(4) 1.0165(3) 0.2566(3) 0.0233(6) Uani 1 1 d . . .
O3 O 0.7337(4) 0.2540(3) 0.4909(3) 0.0220(6) Uani 1 1 d . . .
O4 O 0.2029(4) 1.0591(4) 1.0162(3) 0.0224(6) Uani 1 1 d . . .
H4A H 0.148(10) 1.126(9) 0.970(7) 0.06(2) Uiso 1 1 d . . .
H4B H 0.132(8) 1.040(6) 1.083(6) 0.031(14) Uiso 1 1 d . . .
O5 O 0.5457(5) 1.1455(3) 0.8030(3) 0.0261(7) Uani 1 1 d . . .
H5A H 0.554(8) 1.234(8) 0.767(6) 0.037(15) Uiso 1 1 d . . .
H5B H 0.581(8) 1.081(7) 0.743(6) 0.036(14) Uiso 1 1 d . . .
N1 N 0.6097(4) 0.8841(3) 0.6812(3) 0.0169(6) Uani 1 1 d . . .
N2 N 0.7850(4) 0.9478(3) 0.4643(3) 0.0171(6) Uani 1 1 d . . .
H2 H 0.767(6) 1.060(5) 0.475(4) 0.008(9) Uiso 1 1 d . . .
N3 N 0.5334(4) 0.6163(3) 0.7675(3) 0.0163(6) Uani 1 1 d . . .
N4 N 0.7176(4) 0.6892(3) 0.5477(3) 0.0148(6) Uani 1 1 d . . .
N5 N 0.9080(4) 0.7570(3) 0.3268(3) 0.0172(6) Uani 1 1 d . . .
N6 N 0.6345(4) 0.4284(3) 0.6329(3) 0.0171(6) Uani 1 1 d . . .
N7 N 0.8292(4) 0.4995(4) 0.4095(3) 0.0173(6) Uani 1 1 d . . .
C1 C 0.5323(5) 0.7672(4) 0.7855(4) 0.0159(7) Uani 1 1 d . . .
C2 C 0.7002(5) 0.8418(4) 0.5687(4) 0.0140(7) Uani 1 1 d . . .
C3 C 0.8895(5) 0.9085(4) 0.3433(4) 0.0153(7) Uani 1 1 d . . .
C4 C 0.6266(5) 0.5748(4) 0.6513(4) 0.0162(7) Uani 1 1 d . . .
C5 C 0.8200(5) 0.6475(4) 0.4254(4) 0.0138(7) Uani 1 1 d . . .
C6 C 0.7327(5) 0.3921(4) 0.5110(4) 0.0164(7) Uani 1 1 d . . .
Co2 Co 1.0000 0.5000 0.0000 0.0143(2) Uani 1 2 d S T P
O6 O 1.0031(4) 0.3520(3) 0.1978(3) 0.0180(5) Uani 1 1 d . . .
H6A H 0.968(8) 0.265(7) 0.217(6) 0.029(14) Uiso 1 1 d . . .
H6B H 0.947(8) 0.399(6) 0.256(6) 0.027(13) Uiso 1 1 d . . .
O7 O 1.0960(4) 0.6877(3) 0.0753(3) 0.0220(6) Uani 1 1 d . . .
H7A H 1.039(8) 0.709(7) 0.170(6) 0.042(15) Uiso 1 1 d . . .
H7B H 1.197(9) 0.730(6) 0.042(6) 0.036(14) Uiso 1 1 d . . .
O8 O 1.2799(4) 0.4186(3) -0.0665(3) 0.0199(6) Uani 1 1 d . . .
H8A H 1.345(8) 0.372(7) -0.015(6) 0.034(15) Uiso 1 1 d . . .
H8B H 1.361(8) 0.478(7) -0.123(6) 0.035(14) Uiso 1 1 d . . .

loop_
_atom_site_aniso_label
_atom_site_aniso_U_11
_atom_site_aniso_U_22
_atom_site_aniso_U_33
_atom_site_aniso_U_23
_atom_site_aniso_U_13
_atom_site_aniso_U_12
Co1 0.0182(4) 0.0111(4) 0.0144(4) -0.0038(3) 0.0013(3) -0.0035(3)
Mn1 0.0182(4) 0.0111(4) 0.0144(4) -0.0038(3) 0.0013(3) -0.0035(3)
O1 0.0227(13) 0.0160(12) 0.0175(13) -0.0055(10) 0.0006(10) -0.0049(10)
O2 0.0306(14) 0.0154(12) 0.0219(13) -0.0042(10) 0.0058(11) -0.0038(10)
O3 0.0334(16) 0.0120(12) 0.0210(14) -0.0057(11) -0.0016(12) -0.0006(11)
O4 0.0212(14) 0.0236(14) 0.0213(14) -0.0035(11) 0.0007(12) -0.0019(11)
O5 0.0452(18) 0.0107(13) 0.0195(14) -0.0039(11) 0.0079(12) -0.0033(12)
N1 0.0201(15) 0.0128(14) 0.0183(15) -0.0050(11) -0.0010(12) -0.0017(11)
N2 0.0218(15) 0.0122(14) 0.0170(15) -0.0039(11) 0.0011(12) -0.0026(11)
N3 0.0198(15) 0.0132(14) 0.0161(14) -0.0032(11) -0.0015(11) -0.0024(11)
N4 0.0183(14) 0.0135(14) 0.0135(14) -0.0048(11) -0.0019(11) -0.0022(11)
N5 0.0205(15) 0.0156(14) 0.0162(14) -0.0057(11) -0.0003(11) -0.0032(11)
N6 0.0206(15) 0.0134(14) 0.0177(15) -0.0037(11) -0.0017(11) -0.0026(11)
N7 0.0203(15) 0.0158(14) 0.0174(15) -0.0066(12) -0.0025(12) -0.0018(11)
C1 0.0143(16) 0.0171(16) 0.0177(17) -0.0050(13) -0.0025(13) -0.0037(13)
C2 0.0158(16) 0.0108(15) 0.0162(16) -0.0040(13) -0.0012(13) -0.0028(12)
C3 0.0173(16) 0.0167(16) 0.0122(16) -0.0040(13) -0.0005(12) -0.0017(13)
C4 0.0173(16) 0.0140(16) 0.0171(17) -0.0017(13) -0.0022(13) -0.0033(12)
C5 0.0130(15) 0.0162(16) 0.0137(16) -0.0049(13) -0.0050(12) 0.0001(12)
C6 0.0187(16) 0.0151(16) 0.0170(17) -0.0050(13) -0.0056(13) -0.0005(13)
Co2 0.0186(4) 0.0116(3) 0.0127(4) -0.0031(3) 0.0002(3) -0.0037(3)
O6 0.0249(14) 0.0139(13) 0.0147(12) -0.0039(10) 0.0016(10) -0.0030(10)
O7 0.0284(15) 0.0187(13) 0.0203(13) -0.0050(10) -0.0007(11) -0.0108(11)
O8 0.0200(13) 0.0164(13) 0.0200(13) 0.0008(11) 0.0019(11) 0.0002(10)

loop_
_atom_type_symbol
_atom_type_description
_atom_type_scat_dispersion_real
_atom_type_scat_dispersion_imag
_atom_type_scat_source
C C 0.0140 0.0070 'International Tables Vol C Tables 4.2.6.8 and 6.1.1.4'
H H 0.0000 0.0000 'International Tables Vol C Tables 4.2.6.8 and 6.1.1.4'
Co Co -0.6628 2.9049 'International Tables Vol C Tables 4.2.6.8 and 6.1.1.4'
Mn Mn -0.0162 2.2332 'International Tables Vol C Tables 4.2.6.8 and 6.1.1.4'
N N 0.0240 0.0130 'International Tables Vol C Tables 4.2.6.8 and 6.1.1.4'
O O 0.0390 0.0240 'International Tables Vol C Tables 4.2.6.8 and 6.1.1.4'

loop_
_geom_angle_atom_site_label_1
_geom_angle_atom_site_label_2
_geom_angle_atom_site_label_3
_geom_angle
_geom_angle_site_symmetry_1
_geom_angle_site_symmetry_3
O1 Co1 O1 180.0 2_677 .
O4 Co1 O1 90.62(10) . .
O4 Co1 O1 90.62(10) 2_677 2_677
O4 Co1 O1 89.38(10) 2_677 .
O4 Co1 O1 89.38(10) . 2_677
O4 Co1 O4 180.00(16) 2_677 .
O4 Co1 O5 91.23(13) . .
O4 Co1 O5 88.77(13) 2_677 .
O4 Co1 O5 91.23(13) 2_677 2_677
O4 Co1 O5 88.77(13) . 2_677
O5 Co1 O1 89.83(10) 2_677 .
O5 Co1 O1 89.83(10) . 2_677
O5 Co1 O1 90.17(10) . .
O5 Co1 O1 90.17(10) 2_677 2_677
O5 Co1 O5 180.0 2_677 .
C1 O1 Co1 131.5(2) . .
Co1 O4 H4A 128(5) . .
Co1 O4 H4B 125(4) . .
H4A O4 H4B 104(6) . .
Co1 O5 H5A 142(4) . .
Co1 O5 H5B 106(4) . .
H5A O5 H5B 112(5) . .
C2 N1 C1 117.3(3) . .
C2 N2 H2 117(2) . .
C2 N2 C3 123.4(3) . .
C3 N2 H2 120(2) . .
C4 N3 C1 119.7(3) . .
C2 N4 C4 118.0(3) . .
C2 N4 C5 121.7(3) . .
C4 N4 C5 120.2(3) . .
C5 N5 C3 119.3(3) . .
C4 N6 C6 118.5(3) . .
C5 N7 C6 118.8(3) . .
O1 C1 N1 119.3(3) . .
O1 C1 N3 118.7(3) . .
N3 C1 N1 122.0(3) . .
N1 C2 N2 120.9(3) . .
N1 C2 N4 123.4(3) . .
N2 C2 N4 115.7(3) . .
O2 C3 N2 117.1(3) . .
O2 C3 N5 123.3(3) . .
N5 C3 N2 119.6(3) . .
N3 C4 N4 119.3(3) . .
N6 C4 N3 121.0(3) . .
N6 C4 N4 119.8(3) . .
N5 C5 N4 120.1(3) . .
N7 C5 N4 119.2(3) . .
N7 C5 N5 120.7(3) . .
O3 C6 N6 118.6(3) . .
O3 C6 N7 118.1(3) . .
N7 C6 N6 123.4(3) . .
O6 Co2 O6 180.0 2_765 .
O7 Co2 O6 90.94(11) . .
O7 Co2 O6 89.06(11) 2_765 .
O7 Co2 O6 90.94(11) 2_765 2_765
O7 Co2 O6 89.06(11) . 2_765
O7 Co2 O7 180.0 . 2_765
O8 Co2 O6 91.24(11) 2_765 2_765
O8 Co2 O6 91.24(11) . .
O8 Co2 O6 88.76(11) . 2_765
O8 Co2 O6 88.76(11) 2_765 .
O8 Co2 O7 86.64(11) 2_765 .
O8 Co2 O7 93.36(11) 2_765 2_765
O8 Co2 O7 93.36(11) . .
O8 Co2 O7 86.64(11) . 2_765
O8 Co2 O8 180.0 2_765 .
Co2 O6 H6A 125(4) . .
Co2 O6 H6B 108(4) . .
H6A O6 H6B 107(5) . .
Co2 O7 H7A 120(3) . .
Co2 O7 H7B 123(4) . .
H7A O7 H7B 115(5) . .
Co2 O8 H8A 122(4) . .
Co2 O8 H8B 122(4) . .
H8A O8 H8B 102(5) . .

loop_
_geom_bond_atom_site_label_1
_geom_bond_atom_site_label_2
_geom_bond_distance
_geom_bond_site_symmetry_2
Co1 O1 2.200(2) .
Co1 O1 2.200(2) 2_677
Co1 O4 2.090(3) .
Co1 O4 2.090(3) 2_677
Co1 O5 2.102(3) 2_677
Co1 O5 2.102(3) .
O1 C1 1.258(4) .
O2 C3 1.236(4) .
O3 C6 1.254(4) .
O4 H4A 0.78(7) .
O4 H4B 0.77(6) .
O5 H5A 0.79(6) .
O5 H5B 0.89(6) .
N1 C1 1.383(4) .
N1 C2 1.298(4) .
N2 H2 0.99(4) .
N2 C2 1.345(4) .
N2 C3 1.394(4) .
N3 C1 1.357(4) .
N3 C4 1.333(5) .
N4 C2 1.375(4) .
N4 C4 1.401(4) .
N4 C5 1.407(4) .
N5 C3 1.352(5) .
N5 C5 1.341(4) .
N6 C4 1.316(5) .
N6 C6 1.375(5) .
N7 C5 1.321(5) .
N7 C6 1.371(5) .
Co2 O6 2.121(3) 2_765
Co2 O6 2.122(3) .
Co2 O7 2.116(3) 2_765
Co2 O7 2.116(3) .
Co2 O8 2.083(3) 2_765
Co2 O8 2.083(3) .
O6 H6A 0.79(6) .
O6 H6B 0.80(6) .
O7 H7A 1.01(6) .
O7 H7B 0.82(6) .
O8 H8A 0.77(6) .
O8 H8B 0.87(6) .

loop_
_geom_hbond_atom_site_label_D
_geom_hbond_atom_site_label_H
_geom_hbond_atom_site_label_A
_geom_hbond_distance_DH
_geom_hbond_distance_HA
_geom_hbond_distance_DA
_geom_hbond_angle_DHA
_geom_hbond_site_symmetry_A
O4 H4B O2 0.77(6) 1.91(6) 2.678(4) 172(6) 1_456
O5 H5A N6 0.79(6) 2.00(6) 2.758(4) 162(6) 1_565
O5 H5B N1 0.89(6) 1.91(6) 2.747(4) 156(5) .
N2 H2 O3 0.99(4) 1.72(4) 2.714(4) 179(4) 1_565
O6 H6A O2 0.79(6) 2.12(6) 2.891(4) 163(5) 1_545
O6 H6B N7 0.80(6) 1.95(6) 2.745(4) 174(5) .
O7 H7A N5 1.01(6) 1.78(6) 2.785(4) 172(5) .
O7 H7B O1 0.82(6) 2.20(6) 2.991(4) 162(5) 1_654
O8 H8B N3 0.87(6) 1.85(6) 2.714(4) 175(5) 1_654

loop_
_geom_torsion_atom_site_label_1
_geom_torsion_atom_site_label_2
_geom_torsion_atom_site_label_3
_geom_torsion_atom_site_label_4
_geom_torsion
Co1 O1 C1 N1 -19.3(5)
Co1 O1 C1 N3 159.6(2)
C1 N1 C2 N2 -177.8(3)
C1 N1 C2 N4 1.7(5)
C1 N3 C4 N4 -1.7(5)
C1 N3 C4 N6 178.1(3)
C2 N1 C1 O1 172.6(3)
C2 N1 C1 N3 -6.2(5)
C2 N2 C3 O2 -178.4(3)
C2 N2 C3 N5 0.4(5)
C2 N4 C4 N3 -2.5(5)
C2 N4 C4 N6 177.7(3)
C2 N4 C5 N5 1.7(5)
C2 N4 C5 N7 -178.8(3)
C3 N2 C2 N1 177.8(3)
C3 N2 C2 N4 -1.8(5)
C3 N5 C5 N4 -3.2(5)
C3 N5 C5 N7 177.3(3)
C4 N3 C1 O1 -172.6(3)
C4 N3 C1 N1 6.3(5)
C4 N4 C2 N1 2.5(5)
C4 N4 C2 N2 -178.0(3)
C4 N4 C5 N5 -179.6(3)
C4 N4 C5 N7 -0.1(5)
C4 N6 C6 O3 -177.1(3)
C4 N6 C6 N7 2.5(5)
C5 N4 C2 N1 -178.8(3)
C5 N4 C2 N2 0.7(5)
C5 N4 C4 N3 178.8(3)
C5 N4 C4 N6 -1.1(5)
C5 N5 C3 O2 -179.2(3)
C5 N5 C3 N2 2.2(5)
C5 N7 C6 O3 176.0(3)
C5 N7 C6 N6 -3.6(5)
C6 N6 C4 N3 -180.0(3)
C6 N6 C4 N4 -0.1(5)
C6 N7 C5 N4 2.3(5)
C6 N7 C5 N5 -178.2(3)
